data_7063569
loop_
_publ_author_name
'Hu, Hui-Yi'
'Xu, Ya-Xin'
'Yuan, Shu-Ting'
'Ma, Jing-Yang'
'Xia, Guang'
'Shi, Shu-Ting'
'Zhou, Zi-Xiong'
'Yuan, Jin bin'
'Yu, Li-De'

_publ_section_title
;
 Halogen engineering tuned band gap and structural phase transition in
 lead iodide hybrid perovskite semiconductor
;
_journal_name_full 'New Journal of Chemistry'
_journal_paper_doi 10.1039/D4NJ04595E
_journal_year 2024
_chemical_absolute_configuration ad
_chemical_formula_moiety 'I6 Pb2, 2(C8 H15 Cl N O)'
_chemical_formula_sum 'C16 H30 Cl2 I6 N2 O2 Pb2'
_chemical_formula_weight 1529.10
_space_group_crystal_system monoclinic
_space_group_IT_number 4
_space_group_name_Hall 'P 2yb'
_space_group_name_H-M_alt 'P 1 21 1'
_atom_sites_solution_hydrogens mixed
_atom_sites_solution_primary iterative
_audit_creation_date 2024-08-13
_audit_creation_method
;
Olex2 1.5
(compiled 2023.03.06 svn.rbb2c1857 for OlexSys, GUI svn.r6748)
;
_audit_update_record
;
2024-08-27 deposited with the CCDC.	2024-12-04 downloaded from the CCDC.
;
_cell_angle_alpha 90
_cell_angle_beta 98.576(4)
_cell_angle_gamma 90
_cell_formula_units_Z 2
_cell_length_a 11.8334(5)
_cell_length_b 17.2270(7)
_cell_length_c 8.0612(3)
_cell_measurement_reflns_used 6023
_cell_measurement_temperature 301.20(10)
_cell_measurement_theta_max 30.8660
_cell_measurement_theta_min 2.1000
_cell_volume 1624.93(11)
_computing_cell_refinement 'CrysAlisPro 1.171.42.92a (Rigaku OD, 2023)'
_computing_data_collection 'CrysAlisPro 1.171.42.92a (Rigaku OD, 2023)'
_computing_data_reduction 'CrysAlisPro 1.171.42.92a (Rigaku OD, 2023)'
_computing_molecular_graphics 'Olex2 1.5 (Dolomanov et al., 2009)'
_computing_publication_material 'Olex2 1.5 (Dolomanov et al., 2009)'
_computing_structure_refinement 'SHELXL 2018/3 (Sheldrick, 2015)'
_computing_structure_solution 'olex2.solve 1.5 (Bourhis et al., 2015)'
_diffrn_ambient_environment air
_diffrn_ambient_temperature 301.20(10)
_diffrn_detector 'Hybrid Pixel Array Detector'
_diffrn_detector_area_resol_mean 10.0000
_diffrn_detector_type HyPix
_diffrn_measured_fraction_theta_full 1.000
_diffrn_measured_fraction_theta_max 0.802
_diffrn_measurement_details
;
List of Runs (angles in degrees, time in seconds):

  # Type    Start    End  Width  t~exp~   \w     \q     \k     \f   Frames
#--------------------------------------------------------------------------
  1  \w    -20.00  20.00   0.50    0.46    --   -5.38 -80.00 -36.00   80
  2  \w    -29.00  -3.00   0.50    0.46    --   -5.38  80.00  86.00   52
  3  \w    -18.00  14.00   0.50    0.46    --   -5.38 -99.00-150.00   64
  4  \w    -15.00  23.00   0.50    0.46    --   -5.38 -99.00 -90.00   76
  5  \w    -18.00  29.00   0.50    0.46    --    4.75 -99.00-120.00   94
  6  \w    -14.00  35.00   0.50    0.46    --    4.75 -99.00 -60.00   98
  7  \w    -17.00  27.00   0.50    0.46    --    4.75 -99.00  90.00   88
;
_diffrn_measurement_device 'four-circle diffractometer'
_diffrn_measurement_device_type 'XtaLAB Synergy R, HyPix'
_diffrn_measurement_method '\w scans'
_diffrn_orient_matrix_type 'CrysAlisPro convention (1999,Acta A55,543-557)'
_diffrn_orient_matrix_UB_11 0.0342806000
_diffrn_orient_matrix_UB_12 -0.0320555000
_diffrn_orient_matrix_UB_13 -0.0261859000
_diffrn_orient_matrix_UB_21 -0.0818681000
_diffrn_orient_matrix_UB_22 -0.0150047000
_diffrn_orient_matrix_UB_23 -0.0169738000
_diffrn_orient_matrix_UB_31 -0.0059898000
_diffrn_orient_matrix_UB_32 0.0210450000
_diffrn_orient_matrix_UB_33 -0.0519822000
_diffrn_radiation_monochromator mirror
_diffrn_radiation_probe x-ray
_diffrn_radiation_type 'Mo K\a'
_diffrn_radiation_wavelength 0.71073
_diffrn_reflns_av_R_equivalents 0.0519
_diffrn_reflns_av_unetI/netI 0.0608
_diffrn_reflns_Laue_measured_fraction_full 1.000
_diffrn_reflns_Laue_measured_fraction_max 0.802
_diffrn_reflns_limit_h_max 15
_diffrn_reflns_limit_h_min -16
_diffrn_reflns_limit_k_max 20
_diffrn_reflns_limit_k_min -23
_diffrn_reflns_limit_l_max 11
_diffrn_reflns_limit_l_min -10
_diffrn_reflns_number 15633
_diffrn_reflns_point_group_measured_fraction_full 0.901
_diffrn_reflns_point_group_measured_fraction_max 0.681
_diffrn_reflns_theta_full 25.242
_diffrn_reflns_theta_max 30.805
_diffrn_reflns_theta_min 2.104
_diffrn_source 'micro-focus sealed X-ray tube'
_diffrn_source_type 'Mova (Mo) X-ray Source'
_exptl_absorpt_coefficient_mu 16.228
_exptl_absorpt_correction_T_max 1.00000
_exptl_absorpt_correction_T_min 0.13570
_exptl_absorpt_correction_type multi-scan
_exptl_absorpt_process_details
;
CrysAlisPro 1.171.42.92a (Rigaku Oxford Diffraction, 2023)
Empirical absorption correction using spherical harmonics,
implemented in SCALE3 ABSPACK scaling algorithm.
;
_exptl_crystal_colour 'clear light yellow'
_exptl_crystal_colour_lustre clear
_exptl_crystal_colour_modifier light
_exptl_crystal_colour_primary yellow
_exptl_crystal_density_diffrn 3.125
_exptl_crystal_description block
_exptl_crystal_F_000 1344
_exptl_crystal_size_max 0.12
_exptl_crystal_size_mid 0.11
_exptl_crystal_size_min 0.1
_refine_diff_density_max 1.058
_refine_diff_density_min -1.284
_refine_diff_density_rms 0.229
_refine_ls_abs_structure_details
;
 Refined as an inversion twin.
;
_refine_ls_abs_structure_Flack 0.045(11)
_refine_ls_extinction_coef 0.00151(11)
_refine_ls_extinction_expression Fc^*^=kFc[1+0.001xFc^2^\l^3^/sin(2\q)]^-1/4^
_refine_ls_extinction_method 'SHELXL-2018/3 (Sheldrick 2018)'
_refine_ls_goodness_of_fit_ref 0.954
_refine_ls_hydrogen_treatment constr
_refine_ls_matrix_type full
_refine_ls_number_parameters 274
_refine_ls_number_reflns 10170
_refine_ls_number_restraints 28
_refine_ls_restrained_S_all 0.952
_refine_ls_R_factor_all 0.0532
_refine_ls_R_factor_gt 0.0368
_refine_ls_shift/su_max 0.000
_refine_ls_shift/su_mean 0.000
_refine_ls_structure_factor_coef Fsqd
_refine_ls_weighting_details 'w=1/[\s^2^(Fo^2^)+(0.0366P)^2^] where P=(Fo^2^+2Fc^2^)/3'
_refine_ls_weighting_scheme calc
_refine_ls_wR_factor_gt 0.0832
_refine_ls_wR_factor_ref 0.0882
_reflns_Friedel_coverage 0.649
_reflns_Friedel_fraction_full 0.795
_reflns_Friedel_fraction_max 0.553
_reflns_number_gt 5256
_reflns_number_total 10170
_reflns_threshold_expression 'I > 2\s(I)'
_cod_data_source_file d4nj04595e2.cif
_cod_data_source_block 1
_cod_database_code 7063569
_shelx_shelxl_version_number 2018/3
_chemical_oxdiff_formula 'Pb I C H N O Cl'
_shelx_space_group_comment
;
The symmetry employed for this shelxl refinement is uniquely defined
by the following loop, which should always be used as a source of
symmetry information in preference to the above space-group names.
They are only intended as comments.
;
_shelx_estimated_absorpt_t_max 0.294
_shelx_estimated_absorpt_t_min 0.246
_olex2_refinement_description
;
1. Twinned data refinement
 Scales: 0.955(11)
 0.045(11)
2. Fixed Uiso
 At 1.2 times of:
  All C(H) groups, All C(H,H) groups
 At 1.5 times of:
  All O(H) groups
3. Restrained distances
 O18-C00L = O16-C17
 1.45 with sigma of 0.002
 C00L-C00D = C00K-C00E = C00M-C00L = C00M-C00K = C18-C00H = C18-C00M = C17-
 C00F = C19-C00O = C17-C00N = C1-C00N = C1-C00J = C00O-C00N
 1.54 with sigma of 0.0002
4. Rigid bond restraints
 O18, C00L
 with sigma for 1-2 distances of 0.001 and sigma for 1-3 distances of 0.002
5. Uiso/Uaniso restraints and constraints
O18 \\sim C00L \\sim C17 \\sim O16: within 2A with sigma of 0.1 and sigma for
terminal atoms of 0.2 within 2A
6.a Riding coordinates:
 O16(H16)
6.b Ternary CH refined with riding coordinates:
 C00L(H00L), C00M(H00M), C00N(H00s), C17(H17)
6.c Secondary CH2 refined with riding coordinates:
 C00D(H00a,H00b), C00E(H00c,H00d), C00F(H00k,H00n), C00G(H00o,H00p), C00H(H00e,
 H00f), C00I(H00g,H00h), C00J(H00q,H00r), C00K(H00i,H00j), C00O(H00t,H00u),
 C18(H18a,H18b), C19(H19a,H19b), C1(H1a,H1b)
6.d Idealised tetrahedral OH refined as rotating group:
 O18(H18)
;
_olex2_submission_special_instructions 'No special instructions were received'
_oxdiff_exptl_absorpt_empirical_details
;
Empirical correction (ABSPACK) includes:
- Absorption correction using spherical harmonics
- Frame scaling
;
_oxdiff_exptl_absorpt_empirical_full_max 5.151
_oxdiff_exptl_absorpt_empirical_full_min 0.525

loop_
_space_group_symop_operation_xyz
'x, y, z'
'-x, y+1/2, -z'

loop_
_atom_site_label
_atom_site_type_symbol
_atom_site_fract_x
_atom_site_fract_y
_atom_site_fract_z
_atom_site_U_iso_or_equiv
_atom_site_adp_type
_atom_site_occupancy
_atom_site_site_symmetry_order
_atom_site_calc_flag
_atom_site_refinement_flags_posn
_atom_site_refinement_flags_adp
_atom_site_refinement_flags_occupancy
_atom_site_disorder_assembly
_atom_site_disorder_group
Pb01 Pb 0.28029(6) 0.4986(2) 1.29605(8) 0.03911(15) Uani 1 1 d . . . . .
Pb02 Pb 0.28093(6) 0.5011(2) 0.79494(9) 0.03941(15) Uani 1 1 d . . . . .
I003 I 0.28937(9) 0.6461(3) 1.53391(13) 0.0501(3) Uani 1 1 d . . . . .
I004 I 0.46451(10) 0.4227(3) 0.59930(15) 0.0488(3) Uani 1 1 d . . . . .
I005 I 0.10004(9) 0.5825(3) 1.01430(15) 0.0448(3) Uani 1 1 d . . . . .
I006 I 0.09301(10) 0.4263(3) 0.51146(15) 0.0519(3) Uani 1 1 d . . . . .
I007 I 0.46509(10) 0.5738(3) 1.09584(16) 0.0521(3) Uani 1 1 d . . . . .
I008 I 0.26971(9) 0.3557(3) 1.03171(12) 0.0482(3) Uani 1 1 d . . . . .
Cl09 Cl 0.6030(4) 0.6596(4) 0.7779(6) 0.0665(13) Uani 1 1 d . . . . .
Cl0A Cl 0.5961(4) 0.3451(4) 0.2618(7) 0.0756(14) Uani 1 1 d . . . . .
N00B N 0.7268(11) 0.3280(7) 0.0178(18) 0.040(3) Uani 1 1 d . . . . .
N00C N 0.7222(9) 0.6723(8) 0.5158(18) 0.038(3) Uani 1 1 d . . . . .
C00D C 0.8335(7) 0.6880(8) 0.6368(14) 0.051(4) Uani 1 1 d D . . . .
H00A H 0.846174 0.743353 0.650970 0.061 Uiso 1 1 calc R U . . .
H00B H 0.829566 0.665096 0.745736 0.061 Uiso 1 1 calc R U . . .
C00E C 0.7272(7) 0.7139(8) 0.3478(14) 0.055(5) Uani 1 1 d D . . . .
H00C H 0.656484 0.704514 0.272910 0.066 Uiso 1 1 calc R U . . .
H00D H 0.733726 0.769376 0.367551 0.066 Uiso 1 1 calc R U . . .
C00F C 0.7310(6) 0.4155(7) -0.0105(17) 0.045(4) Uani 1 1 d D . . . .
H00K H 0.711494 0.442939 0.086338 0.054 Uiso 1 1 calc R U . . .
H00N H 0.676724 0.430054 -0.107866 0.054 Uiso 1 1 calc R U . . .
C00G C 0.6170(14) 0.3078(9) 0.070(3) 0.058(5) Uani 1 1 d . . . . .
H00O H 0.611041 0.251745 0.073697 0.069 Uiso 1 1 calc R U . . .
H00P H 0.556107 0.326371 -0.015137 0.069 Uiso 1 1 calc R U . . .
C00H C 0.7104(8) 0.5887(8) 0.4913(14) 0.058(5) Uani 1 1 d D . . . .
H00E H 0.634894 0.577030 0.431797 0.070 Uiso 1 1 calc R U . . .
H00F H 0.718427 0.562993 0.599565 0.070 Uiso 1 1 calc R U . . .
C00I C 0.6229(14) 0.7058(11) 0.592(2) 0.065(5) Uani 1 1 d . . . . .
H00G H 0.553523 0.701023 0.511920 0.078 Uiso 1 1 calc R U . . .
H00H H 0.636536 0.760563 0.614378 0.078 Uiso 1 1 calc R U . . .
C00J C 0.7312(7) 0.2880(8) -0.1452(13) 0.051(4) Uani 1 1 d D . . . .
H00Q H 0.661679 0.298636 -0.221971 0.062 Uiso 1 1 calc R U . . .
H00R H 0.736768 0.232390 -0.127492 0.062 Uiso 1 1 calc R U . . .
C00K C 0.8283(7) 0.6865(5) 0.2626(11) 0.096(8) Uani 1 1 d D . . . .
H00I H 0.880124 0.729293 0.252006 0.115 Uiso 1 1 calc R U . . .
H00J H 0.801181 0.666212 0.151546 0.115 Uiso 1 1 calc R U . . .
C00L C 0.9302(6) 0.6505(6) 0.5562(8) 0.068(4) Uani 1 1 d D U . . .
H00L H 0.961326 0.606267 0.624737 0.081 Uiso 1 1 calc R U . . .
C00M C 0.8892(7) 0.6225(3) 0.3758(7) 0.059(4) Uani 1 1 d D . . . .
H00M H 0.953821 0.601885 0.326289 0.071 Uiso 1 1 calc R U . . .
C00N C 0.9151(7) 0.3636(3) -0.0888(8) 0.052(4) Uani 1 1 d D . . . .
H00S H 0.986646 0.377095 -0.129521 0.062 Uiso 1 1 calc R U . . .
C00O C 0.9377(6) 0.3136(6) 0.0710(9) 0.055(4) Uani 1 1 d D . . . .
H00T H 0.991794 0.339500 0.155245 0.066 Uiso 1 1 calc R U . . .
H00U H 0.969858 0.263905 0.045711 0.066 Uiso 1 1 calc R U . . .
C18 C 0.8017(6) 0.5577(4) 0.3906(13) 0.080(6) Uani 1 1 d D . . . .
H18A H 0.765928 0.541712 0.279744 0.096 Uiso 1 1 calc R U . . .
H18B H 0.839736 0.513057 0.447001 0.096 Uiso 1 1 calc R U . . .
O18 O 1.0169(15) 0.7102(10) 0.562(3) 0.143(7) Uani 1 1 d D U . . .
H18 H 1.060471 0.699602 0.495027 0.215 Uiso 1 1 calc R U . . .
O16 O 0.8378(13) 0.4951(8) -0.1689(19) 0.120(6) Uani 1 1 d D U . . .
H16 H 0.889335 0.524238 -0.187379 0.180 Uiso 1 1 d R U . . .
C17 C 0.8533(5) 0.4366(3) -0.0384(13) 0.069(5) Uani 1 1 d D U . . .
H17 H 0.895430 0.458633 0.064643 0.083 Uiso 1 1 calc R U . . .
C19 C 0.8236(6) 0.3011(10) 0.1375(15) 0.053(4) Uani 1 1 d D . . . .
H19A H 0.814167 0.246306 0.159568 0.064 Uiso 1 1 calc R U . . .
H19B H 0.825191 0.328915 0.242388 0.064 Uiso 1 1 calc R U . . .
C1 C 0.8354(6) 0.3170(6) -0.2212(9) 0.066(5) Uani 1 1 d D . . . .
H1A H 0.876365 0.273142 -0.258511 0.079 Uiso 1 1 calc R U . . .
H1B H 0.810100 0.349689 -0.317652 0.079 Uiso 1 1 calc R U . . .

loop_
_atom_site_aniso_label
_atom_site_aniso_U_11
_atom_site_aniso_U_22
_atom_site_aniso_U_33
_atom_site_aniso_U_23
_atom_site_aniso_U_13
_atom_site_aniso_U_12
Pb01 0.0442(3) 0.0443(3) 0.0292(3) 0.0000(3) 0.0067(2) -0.0024(2)
Pb02 0.0445(3) 0.0450(3) 0.0290(3) 0.0000(2) 0.0067(2) 0.0023(2)
I003 0.0647(7) 0.0411(6) 0.0443(7) -0.0025(5) 0.0071(5) -0.0011(5)
I004 0.0422(6) 0.0603(7) 0.0437(7) -0.0027(5) 0.0060(5) 0.0115(5)
I005 0.0408(6) 0.0480(6) 0.0450(7) -0.0006(5) 0.0049(5) 0.0034(4)
I006 0.0455(7) 0.0628(7) 0.0477(8) 0.0016(6) 0.0076(5) -0.0110(5)
I007 0.0418(6) 0.0717(8) 0.0427(7) 0.0024(6) 0.0056(5) -0.0167(5)
I008 0.0637(7) 0.0387(6) 0.0420(7) 0.0001(5) 0.0066(5) -0.0001(5)
Cl09 0.058(3) 0.078(3) 0.069(3) 0.008(3) 0.028(2) -0.008(2)
Cl0A 0.075(3) 0.085(3) 0.075(3) -0.001(3) 0.040(3) 0.011(3)
N00B 0.051(9) 0.036(7) 0.036(8) 0.000(6) 0.012(6) 0.000(5)
N00C 0.022(7) 0.043(7) 0.045(8) 0.001(6) -0.001(5) 0.006(5)
C00D 0.041(9) 0.063(10) 0.045(10) -0.016(8) -0.004(7) -0.011(7)
C00E 0.050(10) 0.045(9) 0.067(13) 0.023(9) -0.002(9) 0.007(8)
C00F 0.057(10) 0.024(7) 0.055(11) -0.009(6) 0.007(8) -0.004(6)
C00G 0.037(9) 0.044(8) 0.095(14) -0.012(8) 0.019(9) -0.007(7)
C00H 0.060(11) 0.051(10) 0.059(12) -0.006(8) -0.007(8) -0.018(8)
C00I 0.040(10) 0.083(12) 0.082(13) 0.030(10) 0.038(9) 0.017(9)
C00J 0.059(11) 0.056(10) 0.040(10) -0.016(8) 0.007(8) -0.002(9)
C00K 0.060(14) 0.116(18) 0.12(2) 0.050(16) 0.039(13) 0.034(12)
C00L 0.035(8) 0.107(13) 0.060(10) 0.004(10) 0.003(7) 0.023(7)
C00M 0.044(9) 0.081(11) 0.056(10) -0.015(8) 0.017(8) 0.012(8)
C00N 0.054(9) 0.051(8) 0.050(9) 0.013(7) 0.006(7) -0.015(7)
C00O 0.034(8) 0.066(10) 0.063(10) 0.009(8) 0.007(7) 0.004(7)
C18 0.103(16) 0.054(9) 0.078(13) -0.027(9) -0.005(11) 0.009(10)
O18 0.109(15) 0.141(14) 0.19(2) -0.021(14) 0.045(13) -0.030(11)
O16 0.087(11) 0.120(11) 0.148(15) 0.087(10) 0.001(10) -0.026(9)
C17 0.073(12) 0.063(9) 0.064(11) 0.037(8) -0.015(9) -0.021(9)
C19 0.053(10) 0.059(10) 0.048(11) 0.003(8) 0.007(8) -0.002(8)
C1 0.061(12) 0.123(16) 0.013(6) -0.010(8) 0.006(7) -0.012(10)

loop_
_atom_type_symbol
_atom_type_description
_atom_type_scat_dispersion_real
_atom_type_scat_dispersion_imag
_atom_type_scat_source
C C 0.0033 0.0016 'International Tables Vol C Tables 4.2.6.8 and 6.1.1.4'
H H 0.0000 0.0000 'International Tables Vol C Tables 4.2.6.8 and 6.1.1.4'
Cl Cl 0.1484 0.1585 'International Tables Vol C Tables 4.2.6.8 and 6.1.1.4'
I I -0.4742 1.8119 'International Tables Vol C Tables 4.2.6.8 and 6.1.1.4'
N N 0.0061 0.0033 'International Tables Vol C Tables 4.2.6.8 and 6.1.1.4'
O O 0.0106 0.0060 'International Tables Vol C Tables 4.2.6.8 and 6.1.1.4'
Pb Pb -3.3944 10.1111 'International Tables Vol C Tables 4.2.6.8 and 6.1.1.4'

loop_
_geom_angle_atom_site_label_1
_geom_angle_atom_site_label_2
_geom_angle_atom_site_label_3
_geom_angle
_geom_angle_site_symmetry_1
_geom_angle_site_symmetry_3
_geom_angle_publ_flag
I003 Pb01 I004 84.86(4) . 1_556 ?
I003 Pb01 I005 91.52(3) . . ?
I003 Pb01 I006 87.05(3) . 1_556 ?
I003 Pb01 I007 90.97(3) . . ?
I003 Pb01 I008 176.19(4) . . ?
I005 Pb01 I004 176.38(4) . 1_556 ?
I005 Pb01 I006 96.65(3) . 1_556 ?
I005 Pb01 I008 85.44(3) . . ?
I006 Pb01 I004 83.11(4) 1_556 1_556 ?
I007 Pb01 I004 96.27(3) . 1_556 ?
I007 Pb01 I005 83.84(3) . . ?
I007 Pb01 I006 177.97(4) . 1_556 ?
I007 Pb01 I008 86.44(3) . . ?
I008 Pb01 I004 98.18(3) . 1_556 ?
I008 Pb01 I006 95.57(3) . 1_556 ?
I003 Pb02 I005 96.02(3) 1_554 . ?
I004 Pb02 I003 85.21(3) . 1_554 ?
I004 Pb02 I005 177.20(4) . . ?
I004 Pb02 I006 85.89(4) . . ?
I004 Pb02 I007 95.87(3) . . ?
I006 Pb02 I003 86.15(3) . 1_554 ?
I006 Pb02 I005 96.69(3) . . ?
I006 Pb02 I007 177.35(4) . . ?
I007 Pb02 I003 95.96(3) . 1_554 ?
I007 Pb02 I005 81.51(3) . . ?
I008 Pb02 I003 177.22(4) . 1_554 ?
I008 Pb02 I004 93.24(3) . . ?
I008 Pb02 I005 85.63(3) . . ?
I008 Pb02 I006 91.43(3) . . ?
I008 Pb02 I007 86.49(3) . . ?
Pb01 I003 Pb02 77.09(4) . 1_556 ?
Pb02 I004 Pb01 76.89(3) . 1_554 ?
Pb01 I005 Pb02 76.82(3) . . ?
Pb02 I006 Pb01 76.83(3) . 1_554 ?
Pb01 I007 Pb02 77.71(3) . . ?
Pb02 I008 Pb01 78.15(4) . . ?
C00G N00B C00F 109.1(10) . . ?
C00G N00B C00J 106.9(11) . . ?
C00J N00B C00F 108.6(12) . . ?
C19 N00B C00F 111.9(11) . . ?
C19 N00B C00G 112.2(12) . . ?
C19 N00B C00J 108.0(10) . . ?
C00D N00C C00E 109.5(9) . . ?
C00H N00C C00D 108.4(10) . . ?
C00H N00C C00E 110.9(12) . . ?
C00H N00C C00I 111.4(11) . . ?
C00I N00C C00D 108.4(12) . . ?
C00I N00C C00E 108.2(10) . . ?
N00C C00D H00A 110.5 . . ?
N00C C00D H00B 110.5 . . ?
H00A C00D H00B 108.7 . . ?
C00L C00D N00C 106.1(8) . . ?
C00L C00D H00A 110.5 . . ?
C00L C00D H00B 110.5 . . ?
N00C C00E H00C 109.1 . . ?
N00C C00E H00D 109.1 . . ?
H00C C00E H00D 107.8 . . ?
C00K C00E N00C 112.6(9) . . ?
C00K C00E H00C 109.1 . . ?
C00K C00E H00D 109.1 . . ?
N00B C00F H00K 110.1 . . ?
N00B C00F H00N 110.1 . . ?
N00B C00F C17 107.9(8) . . ?
H00K C00F H00N 108.4 . . ?
C17 C00F H00K 110.1 . . ?
C17 C00F H00N 110.1 . . ?
Cl0A C00G H00O 108.6 . . ?
Cl0A C00G H00P 108.6 . . ?
N00B C00G Cl0A 114.8(12) . . ?
N00B C00G H00O 108.6 . . ?
N00B C00G H00P 108.6 . . ?
H00O C00G H00P 107.6 . . ?
N00C C00H H00E 109.5 . . ?
N00C C00H H00F 109.5 . . ?
N00C C00H C18 110.6(10) . . ?
H00E C00H H00F 108.1 . . ?
C18 C00H H00E 109.5 . . ?
C18 C00H H00F 109.5 . . ?
Cl09 C00I H00G 109.0 . . ?
Cl09 C00I H00H 109.0 . . ?
N00C C00I Cl09 112.8(12) . . ?
N00C C00I H00G 109.0 . . ?
N00C C00I H00H 109.0 . . ?
H00G C00I H00H 107.8 . . ?
N00B C00J H00Q 109.8 . . ?
N00B C00J H00R 109.8 . . ?
N00B C00J C1 109.6(9) . . ?
H00Q C00J H00R 108.2 . . ?
C1 C00J H00Q 109.8 . . ?
C1 C00J H00R 109.8 . . ?
C00E C00K H00I 110.5 . . ?
C00E C00K H00J 110.5 . . ?
C00E C00K C00M 106.3(7) . . ?
H00I C00K H00J 108.7 . . ?
C00M C00K H00I 110.5 . . ?
C00M C00K H00J 110.5 . . ?
C00D C00L H00L 109.2 . . ?
C00M C00L C00D 112.4(7) . . ?
C00M C00L H00L 109.2 . . ?
O18 C00L C00D 104.9(10) . . ?
O18 C00L H00L 109.2 . . ?
O18 C00L C00M 111.9(11) . . ?
C00K C00M H00M 110.1 . . ?
C00K C00M C18 107.7(7) . . ?
C00L C00M C00K 112.9(7) . . ?
C00L C00M H00M 110.1 . . ?
C00L C00M C18 105.9(7) . . ?
C18 C00M H00M 110.1 . . ?
C00O C00N H00S 111.2 . . ?
C00O C00N C1 107.5(6) . . ?
C17 C00N H00S 111.2 . . ?
C17 C00N C00O 105.4(6) . . ?
C17 C00N C1 110.0(8) . . ?
C1 C00N H00S 111.3 . . ?
C00N C00O H00T 110.0 . . ?
C00N C00O H00U 110.0 . . ?
C00N C00O C19 108.5(8) . . ?
H00T C00O H00U 108.4 . . ?
C19 C00O H00T 110.0 . . ?
C19 C00O H00U 110.0 . . ?
C00H C18 C00M 108.9(8) . . ?
C00H C18 H18A 109.9 . . ?
C00H C18 H18B 109.9 . . ?
C00M C18 H18A 109.9 . . ?
C00M C18 H18B 109.9 . . ?
H18A C18 H18B 108.3 . . ?
C00L O18 H18 109.5 . . ?
C17 O16 H16 122.7 . . ?
C00F C17 H17 109.8 . . ?
C00N C17 C00F 109.9(7) . . ?
C00N C17 H17 109.8 . . ?
O16 C17 C00F 104.5(9) . . ?
O16 C17 C00N 113.0(10) . . ?
O16 C17 H17 109.8 . . ?
N00B C19 C00O 111.6(9) . . ?
N00B C19 H19A 109.3 . . ?
N00B C19 H19B 109.3 . . ?
C00O C19 H19A 109.3 . . ?
C00O C19 H19B 109.3 . . ?
H19A C19 H19B 108.0 . . ?
C00J C1 H1A 109.7 . . ?
C00J C1 H1B 109.7 . . ?
C00N C1 C00J 109.7(7) . . ?
C00N C1 H1A 109.7 . . ?
C00N C1 H1B 109.7 . . ?
H1A C1 H1B 108.2 . . ?

loop_
_geom_bond_atom_site_label_1
_geom_bond_atom_site_label_2
_geom_bond_distance
_geom_bond_site_symmetry_2
_geom_bond_publ_flag
Pb01 I003 3.1743(13) . ?
Pb01 I004 3.2940(14) 1_556 ?
Pb01 I005 3.2169(13) . ?
Pb01 I006 3.2600(13) 1_556 ?
Pb01 I007 3.1806(12) . ?
Pb01 I008 3.2464(13) . ?
Pb02 I003 3.2771(13) 1_554 ?
Pb02 I004 3.1704(12) . ?
Pb02 I005 3.2870(13) . ?
Pb02 I006 3.2110(14) . ?
Pb02 I007 3.2599(14) . ?
Pb02 I008 3.1632(13) . ?
Cl09 C00I 1.741(17) . ?
Cl0A C00G 1.728(19) . ?
N00B C00F 1.525(17) . ?
N00B C00G 1.465(18) . ?
N00B C00J 1.491(17) . ?
N00B C19 1.459(18) . ?
N00C C00D 1.540(16) . ?
N00C C00E 1.541(17) . ?
N00C C00H 1.458(18) . ?
N00C C00I 1.520(18) . ?
C00D H00A 0.9700 . ?
C00D H00B 0.9700 . ?
C00D C00L 1.5400(3) . ?
C00E H00C 0.9700 . ?
C00E H00D 0.9700 . ?
C00E C00K 1.5400(3) . ?
C00F H00K 0.9700 . ?
C00F H00N 0.9700 . ?
C00F C17 1.5400(3) . ?
C00G H00O 0.9700 . ?
C00G H00P 0.9700 . ?
C00H H00E 0.9700 . ?
C00H H00F 0.9700 . ?
C00H C18 1.5400(3) . ?
C00I H00G 0.9700 . ?
C00I H00H 0.9700 . ?
C00J H00Q 0.9700 . ?
C00J H00R 0.9700 . ?
C00J C1 1.5400(3) . ?
C00K H00I 0.9700 . ?
C00K H00J 0.9700 . ?
C00K C00M 1.5400(3) . ?
C00L H00L 0.9800 . ?
C00L C00M 1.5400(3) . ?
C00L O18 1.449(3) . ?
C00M H00M 0.9800 . ?
C00M C18 1.5400(3) . ?
C00N H00S 0.9800 . ?
C00N C00O 1.5400(3) . ?
C00N C17 1.5400(3) . ?
C00N C1 1.5400(3) . ?
C00O H00T 0.9700 . ?
C00O H00U 0.9700 . ?
C00O C19 1.5400(3) . ?
C18 H18A 0.9700 . ?
C18 H18B 0.9700 . ?
O18 H18 0.8200 . ?
O16 H16 0.8199 . ?
O16 C17 1.449(3) . ?
C17 H17 0.9800 . ?
C19 H19A 0.9700 . ?
C19 H19B 0.9700 . ?
C1 H1A 0.9700 . ?
C1 H1B 0.9700 . ?

loop_
_geom_torsion_atom_site_label_1
_geom_torsion_atom_site_label_2
_geom_torsion_atom_site_label_3
_geom_torsion_atom_site_label_4
_geom_torsion
_geom_torsion_site_symmetry_1
_geom_torsion_site_symmetry_2
_geom_torsion_site_symmetry_3
_geom_torsion_site_symmetry_4
_geom_torsion_publ_flag
N00B C00F C17 C00N 19.5(13) . . . . ?
N00B C00F C17 O16 141.0(12) . . . . ?
N00B C00J C1 C00N 12.4(13) . . . . ?
N00C C00D C00L C00M 9.1(13) . . . . ?
N00C C00D C00L O18 130.9(14) . . . . ?
N00C C00E C00K C00M 2.1(12) . . . . ?
N00C C00H C18 C00M 10.1(12) . . . . ?
C00D N00C C00E C00K 59.7(13) . . . . ?
C00D N00C C00H C18 -69.1(12) . . . . ?
C00D N00C C00I Cl09 -64.7(15) . . . . ?
C00D C00L C00M C00K 53.2(11) . . . . ?
C00D C00L C00M C18 -64.4(10) . . . . ?
C00E N00C C00D C00L -64.0(12) . . . . ?
C00E N00C C00H C18 51.1(12) . . . . ?
C00E N00C C00I Cl09 176.7(11) . . . . ?
C00E C00K C00M C00L -57.8(10) . . . . ?
C00E C00K C00M C18 58.7(9) . . . . ?
C00F N00B C00G Cl0A -65.4(16) . . . . ?
C00F N00B C00J C1 53.4(13) . . . . ?
C00F N00B C19 C00O -64.1(15) . . . . ?
C00G N00B C00F C17 171.6(12) . . . . ?
C00G N00B C00J C1 170.9(11) . . . . ?
C00G N00B C19 C00O 172.9(11) . . . . ?
C00H N00C C00D C00L 57.0(13) . . . . ?
C00H N00C C00E C00K -59.8(12) . . . . ?
C00H N00C C00I Cl09 54.5(18) . . . . ?
C00I N00C C00D C00L 178.1(11) . . . . ?
C00I N00C C00E C00K 177.7(12) . . . . ?
C00I N00C C00H C18 171.7(12) . . . . ?
C00J N00B C00F C17 -72.3(13) . . . . ?
C00J N00B C00G Cl0A 177.4(11) . . . . ?
C00J N00B C19 C00O 55.4(15) . . . . ?
C00K C00M C18 C00H -68.1(9) . . . . ?
C00L C00M C18 C00H 53.0(10) . . . . ?
C00N C00O C19 N00B 9.6(15) . . . . ?
C00O C00N C17 C00F -71.0(10) . . . . ?
C00O C00N C17 O16 172.7(8) . . . . ?
C00O C00N C1 C00J 50.9(10) . . . . ?
O18 C00L C00M C00K -64.5(13) . . . . ?
O18 C00L C00M C18 177.9(11) . . . . ?
C17 C00N C00O C19 53.9(10) . . . . ?
C17 C00N C1 C00J -63.4(10) . . . . ?
C19 N00B C00F C17 46.8(14) . . . . ?
C19 N00B C00G Cl0A 59.2(16) . . . . ?
C19 N00B C00J C1 -68.2(13) . . . . ?
C1 C00N C00O C19 -63.4(11) . . . . ?
C1 C00N C17 C00F 44.6(10) . . . . ?
C1 C00N C17 O16 -71.7(10) . . . . ?

loop_
_twin_individual_id
_twin_individual_mass_fraction_refined
1 0.955(11)
2 0.045(11)
